data_2203029
loop_
_publ_author_name
'Cao, Xiao-Dan'
'Liu, Dong-Zhi'
'Zhou, Xue-Qin'

_publ_section_title
;
 4-[2-(1-Naphthyl)vinyl]-<i>N,N</i>-diphenylaniline
;
_journal_issue 12
_journal_name_full 'Acta Crystallographica Section E'
_journal_page_first o2018
_journal_page_last o2019
_journal_paper_doi 10.1107/S1600536803025200
_journal_volume 59
_journal_year 2003
_chemical_formula_iupac 'C30 H23 N'
_chemical_formula_moiety 'C30 H23 N'
_chemical_formula_sum 'C30 H23 N'
_chemical_formula_weight 397.49
_chemical_melting_point 413
_chemical_name_systematic
;
4-[2-(1-Naphthyl)vinyl]-N,N-diphenylaniline
;
_space_group_IT_number 2
_symmetry_cell_setting triclinic
_symmetry_space_group_name_Hall '-P 1'
_symmetry_space_group_name_H-M 'P -1'
_cell_angle_alpha 88.416(5)
_cell_angle_beta 83.527(4)
_cell_angle_gamma 74.129(4)
_cell_formula_units_Z 2
_cell_length_a 8.883(3)
_cell_length_b 9.446(3)
_cell_length_c 13.466(4)
_cell_measurement_reflns_used 1023
_cell_measurement_temperature 293(2)
_cell_measurement_theta_max 26.3
_cell_measurement_theta_min 2.4
_cell_volume 1079.9(6)
_computing_cell_refinement SMART
_computing_data_collection 'SMART (Bruker, 1997)'
_computing_data_reduction 'SAINT (Bruker, 1997)'
_computing_molecular_graphics 'SHELXTL (Bruker, 1997)'
_computing_publication_material SHELXTL
_computing_structure_refinement 'SHELXL97 (Sheldrick, 1997)'
_computing_structure_solution 'SHELXS97 (Sheldrick, 1997)'
_diffrn_ambient_temperature 293(2)
_diffrn_measured_fraction_theta_full 0.992
_diffrn_measured_fraction_theta_max 0.992
_diffrn_measurement_device_type 'Bruker SMART CCD area-detector'
_diffrn_measurement_method '\f and \w'
_diffrn_radiation_monochromator graphite
_diffrn_radiation_source 'fine-focus sealed tube'
_diffrn_radiation_type MoK\a
_diffrn_radiation_wavelength 0.71073
_diffrn_reflns_av_R_equivalents 0.018
_diffrn_reflns_av_sigmaI/netI 0.039
_diffrn_reflns_limit_h_max 10
_diffrn_reflns_limit_h_min -8
_diffrn_reflns_limit_k_max 11
_diffrn_reflns_limit_k_min -8
_diffrn_reflns_limit_l_max 15
_diffrn_reflns_limit_l_min -14
_diffrn_reflns_number 5593
_diffrn_reflns_theta_full 25.0
_diffrn_reflns_theta_max 25.0
_diffrn_reflns_theta_min 2.2
_diffrn_standards_decay_% 0
_diffrn_standards_interval_count 0
_diffrn_standards_interval_time 0
_diffrn_standards_number 0
_exptl_absorpt_coefficient_mu 0.07
_exptl_absorpt_correction_T_max 0.990
_exptl_absorpt_correction_T_min 0.874
_exptl_absorpt_correction_type multi-scan
_exptl_absorpt_process_details '(SADABS; Bruker, 1997)'
_exptl_crystal_colour yellow
_exptl_crystal_density_diffrn 1.222
_exptl_crystal_density_method 'not measured'
_exptl_crystal_description block
_exptl_crystal_F_000 420
_exptl_crystal_size_max 0.22
_exptl_crystal_size_mid 0.20
_exptl_crystal_size_min 0.16
_refine_diff_density_max 0.12
_refine_diff_density_min -0.14
_refine_ls_extinction_method none
_refine_ls_goodness_of_fit_ref 1.00
_refine_ls_hydrogen_treatment constr
_refine_ls_matrix_type full
_refine_ls_number_parameters 280
_refine_ls_number_reflns 3781
_refine_ls_number_restraints 0
_refine_ls_restrained_S_all 1.00
_refine_ls_R_factor_all 0.085
_refine_ls_R_factor_gt 0.044
_refine_ls_shift/su_max 0.003
_refine_ls_shift/su_mean 0.000
_refine_ls_structure_factor_coef Fsqd
_refine_ls_weighting_details 'calc w = 1/[\s^2^(Fo^2^)+(0.0514P)^2^+0.1151P] where P = (Fo^2^+2Fc^2^)/3'
_refine_ls_weighting_scheme calc
_refine_ls_wR_factor_gt 0.100
_refine_ls_wR_factor_ref 0.121
_reflns_number_gt 2384
_reflns_number_total 3781
_reflns_threshold_expression I>2\s(I)
_cod_data_source_file ya6182.cif
_cod_data_source_block I
_cod_depositor_comments
;
The following automatic conversions were performed:
'_symmetry_cell_setting' value 'Triclinic' changed to 'triclinic'
according to '/home/saulius/struct/CIF-dictionaries/cif_core.dic'
dictionary named 'cif_core.dic' version 2.4.1 from 2010-06-29.

Automatic conversion script
Id: cif_fix_enum 1527 2010-12-29 10:47:43Z saulius 

The following automatic conversions were performed:

'_symmetry_cell_setting' value 'Triclinic' changed to 'triclinic'
according to /home/saulius/struct/CIF-dictionaries/cif_core.dic
dictionary named 'cif_core.dic' version 2.4.1 from 2010-06-29.

Automatic conversion script
Id: cif_fix_values 1715 2011-07-08 13:25:40Z adriana 
;
_cod_database_code 2203029
_cod_database_fobs_code 2203029

loop_
_symmetry_equiv_pos_as_xyz
'x, y, z'
'-x, -y, -z'

loop_
_atom_site_label
_atom_site_fract_x
_atom_site_fract_y
_atom_site_fract_z
_atom_site_U_iso_or_equiv
_atom_site_adp_type
_atom_site_calc_flag
_atom_site_refinement_flags
_atom_site_occupancy
_atom_site_disorder_assembly
_atom_site_disorder_group
_atom_site_type_symbol
C1 0.3037(2) 0.7995(2) 0.11437(14) 0.0577(5) Uani d . 1 . . C
C2 0.4182(3) 0.8385(2) 0.05084(16) 0.0719(6) Uani d . 1 . . C
H2 0.4610 0.9118 0.0699 0.086 Uiso calc R 1 . . H
C3 0.4699(3) 0.7710(3) -0.0398(2) 0.0965(9) Uani d . 1 . . C
H3 0.5467 0.7995 -0.0820 0.116 Uiso calc R 1 . . H
C4 0.4110(5) 0.6639(4) -0.0688(2) 0.1120(12) Uani d . 1 . . C
H4 0.4481 0.6177 -0.1303 0.134 Uiso calc R 1 . . H
C5 0.2968(4) 0.6232(3) -0.0077(3) 0.1067(10) Uani d . 1 . . C
H5 0.2560 0.5492 -0.0278 0.128 Uiso calc R 1 . . H
C6 0.2408(3) 0.6919(3) 0.08458(19) 0.0815(7) Uani d . 1 . . C
H6 0.1617 0.6651 0.1256 0.098 Uiso calc R 1 . . H
C7 0.2192(2) 1.0239(2) 0.21585(14) 0.0557(5) Uani d . 1 . . C
C8 0.2768(3) 1.0867(2) 0.28879(16) 0.0700(6) Uani d . 1 . . C
H8 0.3375 1.0270 0.3338 0.084 Uiso calc R 1 . . H
C9 0.2456(3) 1.2366(3) 0.29571(17) 0.0803(7) Uani d . 1 . . C
H9 0.2846 1.2773 0.3459 0.096 Uiso calc R 1 . . H
C10 0.1587(3) 1.3266(3) 0.23055(19) 0.0830(7) Uani d . 1 . . C
H10 0.1381 1.4282 0.2360 0.100 Uiso calc R 1 . . H
C11 0.1015(3) 1.2663(3) 0.15680(18) 0.0806(7) Uani d . 1 . . C
H11 0.0429 1.3272 0.1114 0.097 Uiso calc R 1 . . H
C12 0.1305(2) 1.1150(2) 0.14936(15) 0.0675(6) Uani d . 1 . . C
H12 0.0901 1.0747 0.0996 0.081 Uiso calc R 1 . . H
C13 0.2384(2) 0.7833(2) 0.29496(14) 0.0547(5) Uani d . 1 . . C
C14 0.3516(2) 0.6521(2) 0.30818(14) 0.0598(5) Uani d . 1 . . C
H14 0.4374 0.6213 0.2600 0.072 Uiso calc R 1 . . H
C15 0.3388(2) 0.5669(2) 0.39149(14) 0.0574(5) Uani d . 1 . . C
H15 0.4164 0.4796 0.3987 0.069 Uiso calc R 1 . . H
C16 0.2118(2) 0.6087(2) 0.46532(14) 0.0515(5) Uani d . 1 . . C
C17 0.1007(2) 0.7411(2) 0.45134(15) 0.0595(5) Uani d . 1 . . C
H17 0.0152 0.7725 0.4996 0.071 Uiso calc R 1 . . H
C18 0.1128(2) 0.8277(2) 0.36844(14) 0.0599(5) Uani d . 1 . . C
H18 0.0366 0.9162 0.3618 0.072 Uiso calc R 1 . . H
C19 0.1929(2) 0.5201(2) 0.55406(14) 0.0563(5) Uani d . 1 . . C
H19 0.1094 0.5625 0.6016 0.068 Uiso calc R 1 . . H
C20 0.2794(2) 0.3876(2) 0.57545(14) 0.0542(5) Uani d . 1 . . C
H20 0.3620 0.3423 0.5282 0.065 Uiso calc R 1 . . H
C21 0.2559(2) 0.3059(2) 0.66751(14) 0.0521(5) Uani d . 1 . . C
C22 0.2151(2) 0.3766(2) 0.75810(15) 0.0664(6) Uani d . 1 . . C
H22 0.2038 0.4773 0.7609 0.080 Uiso calc R 1 . . H
C23 0.1900(3) 0.3009(3) 0.84651(16) 0.0796(7) Uani d . 1 . . C
H23 0.1624 0.3518 0.9069 0.096 Uiso calc R 1 . . H
C24 0.2056(3) 0.1546(3) 0.84486(16) 0.0757(7) Uani d . 1 . . C
H24 0.1888 0.1056 0.9042 0.091 Uiso calc R 1 . . H
C25 0.2469(2) 0.0756(2) 0.75431(14) 0.0586(5) Uani d . 1 . . C
C26 0.2582(3) -0.0764(3) 0.75003(19) 0.0760(7) Uani d . 1 . . C
H26 0.2392 -0.1262 0.8086 0.091 Uiso calc R 1 . . H
C27 0.2961(3) -0.1507(3) 0.6624(2) 0.0798(7) Uani d . 1 . . C
H27 0.3035 -0.2508 0.6612 0.096 Uiso calc R 1 . . H
C28 0.3238(2) -0.0778(2) 0.57440(18) 0.0719(6) Uani d . 1 . . C
H28 0.3500 -0.1294 0.5142 0.086 Uiso calc R 1 . . H
C29 0.3128(2) 0.0685(2) 0.57543(15) 0.0598(5) Uani d . 1 . . C
H29 0.3313 0.1155 0.5155 0.072 Uiso calc R 1 . . H
C30 0.2743(2) 0.1509(2) 0.66471(14) 0.0500(5) Uani d . 1 . . C
N1 0.2510(2) 0.86917(18) 0.20842(12) 0.0651(5) Uani d . 1 . . N

loop_
_atom_site_aniso_label
_atom_site_aniso_U_11
_atom_site_aniso_U_22
_atom_site_aniso_U_33
_atom_site_aniso_U_12
_atom_site_aniso_U_13
_atom_site_aniso_U_23
C1 0.0648(13) 0.0538(12) 0.0561(12) -0.0171(10) -0.0117(10) 0.0034(10)
C2 0.0767(15) 0.0730(15) 0.0647(14) -0.0221(12) 0.0008(11) 0.0023(12)
C3 0.108(2) 0.087(2) 0.0729(17) 0.0019(16) 0.0133(14) -0.0007(15)
C4 0.165(3) 0.078(2) 0.0662(18) 0.018(2) -0.023(2) -0.0049(16)
C5 0.155(3) 0.0676(18) 0.105(2) -0.0200(18) -0.066(2) -0.0115(17)
C6 0.0935(18) 0.0707(16) 0.0902(18) -0.0321(13) -0.0277(14) 0.0026(14)
C7 0.0604(12) 0.0546(12) 0.0520(11) -0.0201(10) 0.0044(9) 0.0069(10)
C8 0.0908(16) 0.0585(14) 0.0659(14) -0.0271(12) -0.0156(12) 0.0100(11)
C9 0.114(2) 0.0615(16) 0.0717(15) -0.0352(14) -0.0067(14) 0.0015(12)
C10 0.1030(19) 0.0519(14) 0.0839(17) -0.0158(13) 0.0194(14) 0.0011(13)
C11 0.0797(16) 0.0685(16) 0.0766(16) 0.0012(12) 0.0047(13) 0.0211(13)
C12 0.0694(14) 0.0717(16) 0.0597(13) -0.0179(11) -0.0044(10) 0.0061(11)
C13 0.0634(13) 0.0500(12) 0.0555(11) -0.0249(10) -0.0039(10) 0.0063(9)
C14 0.0586(12) 0.0556(13) 0.0640(12) -0.0192(10) 0.0069(10) 0.0018(10)
C15 0.0547(12) 0.0468(12) 0.0696(13) -0.0147(9) -0.0024(10) 0.0066(10)
C16 0.0494(11) 0.0480(11) 0.0600(11) -0.0194(9) -0.0045(9) 0.0065(9)
C17 0.0495(11) 0.0602(13) 0.0658(12) -0.0154(10) 0.0042(9) 0.0100(10)
C18 0.0530(12) 0.0530(12) 0.0711(13) -0.0133(9) -0.0018(10) 0.0125(10)
C19 0.0542(12) 0.0551(12) 0.0612(12) -0.0203(10) -0.0007(9) 0.0061(10)
C20 0.0555(11) 0.0523(12) 0.0566(11) -0.0188(9) -0.0035(9) 0.0045(10)
C21 0.0474(11) 0.0572(12) 0.0536(11) -0.0167(9) -0.0087(8) 0.0069(10)
C22 0.0714(14) 0.0680(14) 0.0626(13) -0.0238(11) -0.0074(11) -0.0004(11)
C23 0.0905(17) 0.099(2) 0.0520(13) -0.0316(15) -0.0054(11) -0.0022(13)
C24 0.0819(16) 0.0930(19) 0.0558(13) -0.0303(13) -0.0123(11) 0.0229(13)
C25 0.0519(12) 0.0682(14) 0.0571(12) -0.0172(10) -0.0135(9) 0.0175(11)
C26 0.0729(15) 0.0703(16) 0.0857(17) -0.0208(12) -0.0173(12) 0.0341(14)
C27 0.0824(16) 0.0548(14) 0.1027(19) -0.0199(12) -0.0128(14) 0.0153(14)
C28 0.0716(14) 0.0580(14) 0.0843(16) -0.0168(11) -0.0022(11) -0.0009(12)
C29 0.0582(12) 0.0581(13) 0.0619(12) -0.0166(10) -0.0020(9) 0.0081(10)
C30 0.0410(10) 0.0565(12) 0.0535(11) -0.0141(8) -0.0100(8) 0.0110(9)
N1 0.0947(13) 0.0501(10) 0.0535(10) -0.0298(9) 0.0042(9) 0.0046(8)

loop_
_atom_type_symbol
_atom_type_description
_atom_type_scat_dispersion_real
_atom_type_scat_dispersion_imag
_atom_type_scat_source
C C 0.0033 0.0016 'International Tables Vol C Tables 4.2.6.8 and 6.1.1.4'
H H 0.0000 0.0000 'International Tables Vol C Tables 4.2.6.8 and 6.1.1.4'
N N 0.0061 0.0033 'International Tables Vol C Tables 4.2.6.8 and 6.1.1.4'

loop_
_geom_angle_atom_site_label_1
_geom_angle_atom_site_label_2
_geom_angle_atom_site_label_3
_geom_angle
C6 C1 C2 118.8(2)
C6 C1 N1 120.5(2)
C2 C1 N1 120.70(19)
C3 C2 C1 120.8(2)
C3 C2 H2 119.6
C1 C2 H2 119.6
C4 C3 C2 120.8(3)
C4 C3 H3 119.6
C2 C3 H3 119.6
C3 C4 C5 119.8(3)
C3 C4 H4 120.1
C5 C4 H4 120.1
C4 C5 C6 120.5(3)
C4 C5 H5 119.8
C6 C5 H5 119.8
C1 C6 C5 119.3(3)
C1 C6 H6 120.3
C5 C6 H6 120.3
C8 C7 C12 118.6(2)
C8 C7 N1 120.78(19)
C12 C7 N1 120.58(19)
C9 C8 C7 120.5(2)
C9 C8 H8 119.7
C7 C8 H8 119.7
C10 C9 C8 121.1(2)
C10 C9 H9 119.4
C8 C9 H9 119.4
C9 C10 C11 119.3(2)
C9 C10 H10 120.4
C11 C10 H10 120.4
C10 C11 C12 120.4(2)
C10 C11 H11 119.8
C12 C11 H11 119.8
C7 C12 C11 120.0(2)
C7 C12 H12 120.0
C11 C12 H12 120.0
C18 C13 C14 118.43(18)
C18 C13 N1 120.87(18)
C14 C13 N1 120.70(18)
C15 C14 C13 120.99(18)
C15 C14 H14 119.5
C13 C14 H14 119.5
C14 C15 C16 121.34(18)
C14 C15 H15 119.3
C16 C15 H15 119.3
C17 C16 C15 116.82(17)
C17 C16 C19 120.25(17)
C15 C16 C19 122.93(18)
C18 C17 C16 122.32(18)
C18 C17 H17 118.8
C16 C17 H17 118.8
C17 C18 C13 120.08(19)
C17 C18 H18 120.0
C13 C18 H18 120.0
C20 C19 C16 128.28(19)
C20 C19 H19 115.9
C16 C19 H19 115.9
C19 C20 C21 125.47(18)
C19 C20 H20 117.3
C21 C20 H20 117.3
C22 C21 C30 118.49(18)
C22 C21 C20 120.73(18)
C30 C21 C20 120.78(17)
C21 C22 C23 121.6(2)
C21 C22 H22 119.2
C23 C22 H22 119.2
C24 C23 C22 120.6(2)
C24 C23 H23 119.7
C22 C23 H23 119.7
C23 C24 C25 120.6(2)
C23 C24 H24 119.7
C25 C24 H24 119.7
C24 C25 C26 121.8(2)
C24 C25 C30 119.2(2)
C26 C25 C30 119.0(2)
C27 C26 C25 121.2(2)
C27 C26 H26 119.4
C25 C26 H26 119.4
C26 C27 C28 120.0(2)
C26 C27 H27 120.0
C28 C27 H27 120.0
C29 C28 C27 120.4(2)
C29 C28 H28 119.8
C27 C28 H28 119.8
C28 C29 C30 121.8(2)
C28 C29 H29 119.1
C30 C29 H29 119.1
C29 C30 C25 117.49(19)
C29 C30 C21 122.95(17)
C25 C30 C21 119.51(18)
C13 N1 C1 119.80(16)
C13 N1 C7 120.46(16)
C1 N1 C7 119.65(16)

loop_
_geom_bond_atom_site_label_1
_geom_bond_atom_site_label_2
_geom_bond_site_symmetry_2
_geom_bond_distance
_geom_bond_publ_flag
C1 C6 . 1.375(3) ?
C1 C2 . 1.376(3) ?
C1 N1 . 1.414(2) ?
C2 C3 . 1.366(3) ?
C2 H2 . 0.9300 ?
C3 C4 . 1.344(4) ?
C3 H3 . 0.9300 ?
C4 C5 . 1.365(4) ?
C4 H4 . 0.9300 ?
C5 C6 . 1.393(4) ?
C5 H5 . 0.9300 ?
C6 H6 . 0.9300 ?
C7 C8 . 1.375(3) ?
C7 C12 . 1.382(3) ?
C7 N1 . 1.415(2) ?
C8 C9 . 1.370(3) ?
C8 H8 . 0.9300 ?
C9 C10 . 1.357(3) ?
C9 H9 . 0.9300 ?
C10 C11 . 1.368(3) ?
C10 H10 . 0.9300 ?
C11 C12 . 1.385(3) ?
C11 H11 . 0.9300 ?
C12 H12 . 0.9300 ?
C13 C18 . 1.385(3) ?
C13 C14 . 1.387(3) ?
C13 N1 . 1.413(2) ?
C14 C15 . 1.375(3) ?
C14 H14 . 0.9300 ?
C15 C16 . 1.393(2) ?
C15 H15 . 0.9300 ?
C16 C17 . 1.389(2) ?
C16 C19 . 1.460(2) ?
C17 C18 . 1.377(3) ?
C17 H17 . 0.9300 ?
C18 H18 . 0.9300 ?
C19 C20 . 1.320(3) ?
C19 H19 . 0.9300 ?
C20 C21 . 1.468(2) ?
C20 H20 . 0.9300 ?
C21 C22 . 1.371(3) ?
C21 C30 . 1.429(3) ?
C22 C23 . 1.399(3) ?
C22 H22 . 0.9300 ?
C23 C24 . 1.352(3) ?
C23 H23 . 0.9300 ?
C24 C25 . 1.406(3) ?
C24 H24 . 0.9300 ?
C25 C26 . 1.414(3) ?
C25 C30 . 1.415(3) ?
C26 C27 . 1.351(3) ?
C26 H26 . 0.9300 ?
C27 C28 . 1.386(3) ?
C27 H27 . 0.9300 ?
C28 C29 . 1.360(3) ?
C28 H28 . 0.9300 ?
C29 C30 . 1.407(3) ?
C29 H29 . 0.9300 ?

loop_
_geom_torsion_atom_site_label_1
_geom_torsion_atom_site_label_2
_geom_torsion_atom_site_label_3
_geom_torsion_atom_site_label_4
_geom_torsion
C6 C1 C2 C3 -0.6(3)
N1 C1 C2 C3 179.70(19)
C1 C2 C3 C4 -0.6(4)
C2 C3 C4 C5 0.9(4)
C3 C4 C5 C6 -0.1(4)
C2 C1 C6 C5 1.4(3)
N1 C1 C6 C5 -178.91(19)
C4 C5 C6 C1 -1.1(4)
C12 C7 C8 C9 0.5(3)
N1 C7 C8 C9 -179.93(19)
C7 C8 C9 C10 -0.6(3)
C8 C9 C10 C11 0.0(4)
C9 C10 C11 C12 0.8(3)
C8 C7 C12 C11 0.2(3)
N1 C7 C12 C11 -179.35(18)
C10 C11 C12 C7 -0.9(3)
C18 C13 C14 C15 0.9(3)
N1 C13 C14 C15 -179.02(18)
C13 C14 C15 C16 0.2(3)
C14 C15 C16 C17 -0.9(3)
C14 C15 C16 C19 179.05(17)
C15 C16 C17 C18 0.6(3)
C19 C16 C17 C18 -179.41(18)
C16 C17 C18 C13 0.5(3)
C14 C13 C18 C17 -1.2(3)
N1 C13 C18 C17 178.68(17)
C17 C16 C19 C20 174.2(2)
C15 C16 C19 C20 -5.8(3)
C16 C19 C20 C21 178.50(17)
C19 C20 C21 C22 -39.4(3)
C19 C20 C21 C30 140.3(2)
C30 C21 C22 C23 -0.6(3)
C20 C21 C22 C23 179.08(19)
C21 C22 C23 C24 0.0(3)
C22 C23 C24 C25 -0.1(3)
C23 C24 C25 C26 -177.6(2)
C23 C24 C25 C30 0.9(3)
C24 C25 C26 C27 179.2(2)
C30 C25 C26 C27 0.7(3)
C25 C26 C27 C28 -0.4(3)
C26 C27 C28 C29 -0.1(3)
C27 C28 C29 C30 0.3(3)
C28 C29 C30 C25 0.0(3)
C28 C29 C30 C21 -177.45(18)
C24 C25 C30 C29 -178.97(17)
C26 C25 C30 C29 -0.5(3)
C24 C25 C30 C21 -1.5(3)
C26 C25 C30 C21 177.05(17)
C22 C21 C30 C29 178.70(17)
C20 C21 C30 C29 -1.0(3)
C22 C21 C30 C25 1.3(3)
C20 C21 C30 C25 -178.36(16)
C18 C13 N1 C1 -140.1(2)
C14 C13 N1 C1 39.8(3)
C18 C13 N1 C7 43.2(3)
C14 C13 N1 C7 -136.9(2)
C6 C1 N1 C13 47.9(3)
C2 C1 N1 C13 -132.4(2)
C6 C1 N1 C7 -135.4(2)
C2 C1 N1 C7 44.3(3)
C8 C7 N1 C13 44.3(3)
C12 C7 N1 C13 -136.2(2)
C8 C7 N1 C1 -132.4(2)
C12 C7 N1 C1 47.2(3)

loop_
_cod_related_entry_id
_cod_related_entry_database
_cod_related_entry_code
1 ChemSpider 30654723
